data_1100141
_chemical_formula_moiety ?
_chemical_formula_sum 'C18 H16 O3'
_chemical_formula_weight 280.31
_chemical_melting_point ?
_chemical_name_common ?
_chemical_name_systematic
;
 ?
;
_space_group_IT_number 33
_symmetry_cell_setting orthorhombic
_symmetry_space_group_name_Hall 'P 2c -2n'
_symmetry_space_group_name_H-M 'P n a 21'
_atom_sites_solution_hydrogens geom
_atom_sites_solution_primary direct
_atom_sites_solution_secondary difmap
_cell_angle_alpha 90.00
_cell_angle_beta 90.00
_cell_angle_gamma 90.00
_cell_formula_units_Z 4
_cell_length_a 7.4026(11)
_cell_length_b 15.023(2)
_cell_length_c 12.3080(18)
_cell_measurement_reflns_used 369
_cell_measurement_temperature 153(2)
_cell_measurement_theta_max 17.69
_cell_measurement_theta_min 3.31
_cell_volume 1368.8(3)
_diffrn_ambient_temperature 153(2)
_diffrn_detector_area_resol_mean ?
_diffrn_measured_fraction_theta_full 0.998
_diffrn_measured_fraction_theta_max 0.998
_diffrn_measurement_device_type 'CCD area detector'
_diffrn_measurement_method 'phi and omega scans'
_diffrn_radiation_monochromator graphite
_diffrn_radiation_source 'fine-focus sealed tube'
_diffrn_radiation_type MoK\a
_diffrn_radiation_wavelength 0.71073
_diffrn_reflns_av_R_equivalents 0.0855
_diffrn_reflns_av_sigmaI/netI 0.1077
_diffrn_reflns_limit_h_max 8
_diffrn_reflns_limit_h_min -8
_diffrn_reflns_limit_k_max 12
_diffrn_reflns_limit_k_min -18
_diffrn_reflns_limit_l_max 14
_diffrn_reflns_limit_l_min -14
_diffrn_reflns_number 6715
_diffrn_reflns_theta_full 25.37
_diffrn_reflns_theta_max 25.37
_diffrn_reflns_theta_min 2.14
_diffrn_standards_decay_% ?
_diffrn_standards_interval_count ?
_diffrn_standards_interval_time ?
_diffrn_standards_number ?
_exptl_absorpt_coefficient_mu 0.092
_exptl_absorpt_correction_T_max ?
_exptl_absorpt_correction_T_min ?
_exptl_absorpt_correction_type none
_exptl_absorpt_process_details ?
_exptl_crystal_colour colorless
_exptl_crystal_density_diffrn 1.360
_exptl_crystal_density_meas 0
_exptl_crystal_density_method 'not measured'
_exptl_crystal_description needle
_exptl_crystal_F_000 592
_exptl_crystal_size_max 0.20
_exptl_crystal_size_mid 0.01
_exptl_crystal_size_min 0.01
_refine_diff_density_max 0.222
_refine_diff_density_min -0.193
_refine_diff_density_rms 0.050
_refine_ls_abs_structure_details 'Flack H D (1983), Acta Cryst. A39, 876-881'
_refine_ls_abs_structure_Flack 0(2)
_refine_ls_extinction_coef ?
_refine_ls_extinction_method none
_refine_ls_goodness_of_fit_ref 0.983
_refine_ls_hydrogen_treatment mixed
_refine_ls_matrix_type full
_refine_ls_number_parameters 191
_refine_ls_number_reflns 2496
_refine_ls_number_restraints 1
_refine_ls_restrained_S_all 0.983
_refine_ls_R_factor_all 0.1067
_refine_ls_R_factor_gt 0.0545
_refine_ls_shift/su_max 0.786
_refine_ls_shift/su_mean 0.004
_refine_ls_structure_factor_coef Fsqd
_refine_ls_weighting_details 'calc w=1/[\s^2^(Fo^2^)+(0.0331P)^2^+0.0000P] where P=(Fo^2^+2Fc^2^)/3'
_refine_ls_weighting_scheme calc
_refine_ls_wR_factor_gt 0.0887
_refine_ls_wR_factor_ref 0.1060
_reflns_number_gt 1613
_reflns_number_total 2496
_reflns_threshold_expression >2sigma(I)
_cod_depositor_comments
;
The following automatic conversions were performed:
'_symmetry_cell_setting' value 'Orthorhombic' changed to 'orthorhombic'
according to '/home/saulius/struct/CIF-dictionaries/cif_core.dic'
dictionary named 'cif_core.dic' version 2.4.1 from 2010-06-29.

Automatic conversion script
Id: cif_fix_enum 1527 2010-12-29 10:47:43Z saulius 
;
_cod_original_sg_symbol_H-M Pna2(1)
_cod_database_code 1100141

loop_
_symmetry_equiv_pos_as_xyz
'x, y, z'
'-x, -y, z+1/2'
'x+1/2, -y+1/2, z'
'-x+1/2, y+1/2, z+1/2'

loop_
_atom_site_label
_atom_site_type_symbol
_atom_site_fract_x
_atom_site_fract_y
_atom_site_fract_z
_atom_site_U_iso_or_equiv
_atom_site_adp_type
_atom_site_occupancy
_atom_site_symmetry_multiplicity
_atom_site_calc_flag
_atom_site_refinement_flags
_atom_site_disorder_assembly
_atom_site_disorder_group
O1 O 0.8283(3) 0.49282(15) 0.4305(2) 0.0253(7) Uani 1 1 d . . .
O2 O 1.0978(4) 0.50481(16) 0.5044(2) 0.0305(7) Uani 1 1 d . . .
O3 O 0.5090(4) 0.72697(18) 0.1313(2) 0.0409(8) Uani 1 1 d . . .
C1 C 0.6411(5) 0.5250(2) 0.4281(3) 0.0208(9) Uani 1 1 d . . .
H1 H 0.5818 0.5271 0.5112 0.025 Uiso 1 1 d R . .
C2 C 0.5321(5) 0.4576(3) 0.3651(3) 0.0268(10) Uani 1 1 d . . .
H2A H 0.4018 0.4681 0.3779 0.032 Uiso 1 1 calc R . .
H2B H 0.5615 0.3970 0.3912 0.032 Uiso 1 1 calc R . .
C3 C 0.5718(5) 0.4640(2) 0.2438(3) 0.0296(10) Uani 1 1 d . . .
H3A H 0.5023 0.4179 0.2044 0.036 Uiso 1 1 calc R . .
H3B H 0.7019 0.4532 0.2307 0.036 Uiso 1 1 calc R . .
C4 C 0.5203(6) 0.5562(2) 0.2010(3) 0.0296(10) Uani 1 1 d . . .
H4A H 0.5751 0.5646 0.1283 0.036 Uiso 1 1 calc R . .
H4B H 0.3875 0.5591 0.1924 0.036 Uiso 1 1 calc R . .
C5 C 0.5805(5) 0.6314(3) 0.2745(3) 0.0250(10) Uani 1 1 d . . .
C6 C 0.6413(5) 0.6165(2) 0.3798(3) 0.0202(9) Uani 1 1 d . . .
C7 C 0.7027(5) 0.6881(2) 0.4453(3) 0.0199(9) Uani 1 1 d . . .
C8 C 0.6929(5) 0.7738(2) 0.4036(3) 0.0224(9) Uani 1 1 d . . .
H8 H 0.7306 0.8226 0.4472 0.027 Uiso 1 1 calc R . .
C9 C 0.6292(5) 0.7893(3) 0.3001(3) 0.0278(10) Uani 1 1 d . . .
H9 H 0.6234 0.8483 0.2727 0.033 Uiso 1 1 calc R . .
C10 C 0.5738(6) 0.7188(3) 0.2362(3) 0.0290(10) Uani 1 1 d . . .
C11 C 0.4956(7) 0.8152(3) 0.0873(4) 0.0513(14) Uani 1 1 d . . .
H11A H 0.4360 0.8070 -0.0001 0.062 Uiso 1 1 d R . .
H11B H 0.4318 0.8577 0.1493 0.062 Uiso 1 1 d R . .
H11C H 0.6288 0.8432 0.0706 0.062 Uiso 1 1 d R . .
C12 C 0.7686(5) 0.6705(2) 0.5573(3) 0.0218(10) Uani 1 1 d . . .
C13 C 0.7307(5) 0.7318(2) 0.6400(3) 0.0241(9) Uani 1 1 d . . .
H13 H 0.6676 0.7851 0.6228 0.029 Uiso 1 1 calc R . .
C14 C 0.7836(5) 0.7161(2) 0.7467(3) 0.0260(10) Uani 1 1 d . . .
H14 H 0.7552 0.7581 0.8019 0.031 Uiso 1 1 calc R . .
C15 C 0.8768(5) 0.6400(3) 0.7725(3) 0.0279(10) Uani 1 1 d . . .
H15 H 0.9099 0.6286 0.8457 0.033 Uiso 1 1 calc R . .
C16 C 0.9224(5) 0.5801(2) 0.6924(3) 0.0244(10) Uani 1 1 d . . .
H16 H 0.9900 0.5284 0.7105 0.029 Uiso 1 1 calc R . .
C17 C 0.8695(5) 0.5947(2) 0.5837(3) 0.0195(9) Uani 1 1 d . . .
C18 C 0.9422(6) 0.5294(2) 0.5038(3) 0.0232(9) Uani 1 1 d . . .

loop_
_atom_site_aniso_label
_atom_site_aniso_U_11
_atom_site_aniso_U_22
_atom_site_aniso_U_33
_atom_site_aniso_U_23
_atom_site_aniso_U_13
_atom_site_aniso_U_12
O1 0.0252(16) 0.0237(15) 0.0270(15) -0.0037(13) -0.0033(13) 0.0029(12)
O2 0.0199(17) 0.0308(17) 0.0406(16) -0.0007(14) -0.0023(14) 0.0070(13)
O3 0.056(2) 0.0351(18) 0.0316(18) 0.0132(15) -0.0101(17) -0.0075(14)
C1 0.016(2) 0.021(2) 0.025(2) 0.000(2) 0.0005(19) -0.0023(17)
C2 0.030(3) 0.026(2) 0.025(2) -0.0016(18) -0.0001(19) -0.0018(19)
C3 0.025(2) 0.029(3) 0.035(3) -0.005(2) -0.003(2) -0.0028(18)
C4 0.029(3) 0.034(2) 0.026(2) 0.001(2) -0.004(2) -0.003(2)
C5 0.026(2) 0.028(3) 0.021(2) -0.0022(19) -0.001(2) -0.0007(17)
C6 0.016(2) 0.021(2) 0.023(2) 0.0031(18) 0.0042(18) 0.0006(17)
C7 0.019(2) 0.021(2) 0.020(2) 0.0020(19) 0.0009(19) -0.0010(16)
C8 0.023(2) 0.018(2) 0.027(2) -0.0046(19) 0.0001(18) 0.0002(17)
C9 0.032(3) 0.019(2) 0.032(3) 0.006(2) -0.001(2) -0.0005(19)
C10 0.032(3) 0.033(3) 0.021(2) 0.009(2) -0.003(2) 0.0000(19)
C11 0.073(4) 0.042(3) 0.040(3) 0.018(3) -0.013(3) -0.009(3)
C12 0.020(2) 0.022(2) 0.022(2) -0.0007(19) -0.0022(19) -0.0036(18)
C13 0.021(2) 0.023(2) 0.029(2) 0.000(2) -0.001(2) -0.0010(17)
C14 0.025(2) 0.027(2) 0.026(2) -0.005(2) -0.002(2) -0.0034(19)
C15 0.026(3) 0.035(3) 0.023(2) 0.004(2) -0.003(2) -0.007(2)
C16 0.020(2) 0.022(2) 0.032(2) 0.003(2) -0.002(2) -0.0038(17)
C17 0.017(2) 0.019(2) 0.023(2) 0.0007(18) -0.0019(18) 0.0005(17)
C18 0.028(3) 0.016(2) 0.025(2) 0.006(2) -0.006(2) -0.0020(18)

loop_
_atom_type_symbol
_atom_type_description
_atom_type_scat_dispersion_real
_atom_type_scat_dispersion_imag
_atom_type_scat_source
C C 0.0033 0.0016 'International Tables Vol C Tables 4.2.6.8 and 6.1.1.4'
H H 0.0000 0.0000 'International Tables Vol C Tables 4.2.6.8 and 6.1.1.4'
O O 0.0106 0.0060 'International Tables Vol C Tables 4.2.6.8 and 6.1.1.4'

loop_
_geom_angle_atom_site_label_1
_geom_angle_atom_site_label_2
_geom_angle_atom_site_label_3
_geom_angle
_geom_angle_site_symmetry_1
_geom_angle_site_symmetry_3
_geom_angle_publ_flag
C18 O1 C1 118.0(3) . . ?
C10 O3 C11 117.3(3) . . ?
O1 C1 C6 108.1(3) . . ?
O1 C1 C2 107.1(3) . . ?
C6 C1 C2 114.4(3) . . ?
C1 C2 C3 110.9(3) . . ?
C2 C3 C4 110.2(3) . . ?
C5 C4 C3 113.4(3) . . ?
C6 C5 C10 118.5(3) . . ?
C6 C5 C4 122.1(3) . . ?
C10 C5 C4 119.4(3) . . ?
C5 C6 C7 120.7(3) . . ?
C5 C6 C1 121.2(3) . . ?
C7 C6 C1 118.1(3) . . ?
C8 C7 C6 118.5(3) . . ?
C8 C7 C12 121.6(3) . . ?
C6 C7 C12 119.9(3) . . ?
C9 C8 C7 121.0(3) . . ?
C8 C9 C10 119.9(3) . . ?
C9 C10 O3 124.5(4) . . ?
C9 C10 C5 121.3(3) . . ?
O3 C10 C5 114.3(4) . . ?
C17 C12 C13 118.2(3) . . ?
C17 C12 C7 122.3(3) . . ?
C13 C12 C7 119.4(3) . . ?
C14 C13 C12 121.2(4) . . ?
C15 C14 C13 120.0(4) . . ?
C14 C15 C16 120.2(4) . . ?
C15 C16 C17 120.6(3) . . ?
C12 C17 C16 119.6(3) . . ?
C12 C17 C18 125.1(3) . . ?
C16 C17 C18 115.0(3) . . ?
O2 C18 O1 118.3(4) . . ?
O2 C18 C17 122.8(4) . . ?
O1 C18 C17 118.8(3) . . ?

loop_
_geom_bond_atom_site_label_1
_geom_bond_atom_site_label_2
_geom_bond_distance
_geom_bond_site_symmetry_2
_geom_bond_publ_flag
O1 C18 1.351(4) . ?
O1 C1 1.468(4) . ?
O2 C18 1.209(4) . ?
O3 C10 1.383(4) . ?
O3 C11 1.435(5) . ?
C1 C6 1.497(4) . ?
C1 C2 1.509(5) . ?
C2 C3 1.526(5) . ?
C3 C4 1.530(5) . ?
C4 C5 1.515(5) . ?
C5 C6 1.391(5) . ?
C5 C10 1.395(5) . ?
C6 C7 1.418(5) . ?
C7 C8 1.388(5) . ?
C7 C12 1.486(5) . ?
C8 C9 1.379(5) . ?
C9 C10 1.381(5) . ?
C12 C17 1.400(5) . ?
C12 C13 1.401(5) . ?
C13 C14 1.391(5) . ?
C14 C15 1.373(5) . ?
C15 C16 1.376(5) . ?
C16 C17 1.412(5) . ?
C17 C18 1.490(5) . ?
